data_4342166
loop_
_publ_author_name
'Castro, Goretti'
'Bastida, Rufina'
'Mac\'ias, Alejandro'
'P\'erez-Lourido, Paulo'
'Platas-Iglesias, Carlos'
'Valencia, Laura'

_publ_section_title
;
 Lanthanide(III) Complexation with an Amide Derived Pyridinophane.
;
_journal_issue 4
_journal_name_full 'Inorganic chemistry'
_journal_page_first 1671
_journal_page_last 1683
_journal_paper_doi 10.1021/ic502653r
_journal_volume 54
_journal_year 2015
_chemical_formula_sum 'C27 H38 La1.5 N13.5 O19'
_chemical_formula_weight 1064.07
_chemical_name_systematic
;
 ?
;
_space_group_IT_number 2
_symmetry_cell_setting triclinic
_symmetry_space_group_name_Hall '-P 1'
_symmetry_space_group_name_H-M 'P -1'
_atom_sites_solution_hydrogens geom
_atom_sites_solution_primary direct
_atom_sites_solution_secondary difmap
_audit_creation_method SHELXL-97
_cell_angle_alpha 106.508(2)
_cell_angle_beta 110.376(2)
_cell_angle_gamma 91.085(2)
_cell_formula_units_Z 2
_cell_length_a 12.8230(15)
_cell_length_b 12.9297(15)
_cell_length_c 13.6859(16)
_cell_measurement_temperature 293(2)
_cell_volume 2021.8(4)
_computing_cell_refinement 'BRUKER smart'
_computing_data_collection 'BRUKER smart'
_computing_data_reduction 'BRUKER Shelxtl'
_computing_molecular_graphics 'ORTEP-3 FOR Windows (Farrugia, 1997)'
_computing_publication_material 'Win GX publication routines (Farrugia, 1999)'
_computing_structure_refinement 'SHELXL-97 (Sheldrick, 1997)'
_computing_structure_solution 'SHELXS-97 (Sheldrick, 1997)'
_diffrn_ambient_temperature 293(2)
_diffrn_measured_fraction_theta_full 0.992
_diffrn_measured_fraction_theta_max 0.992
_diffrn_measurement_device_type 'BRUKER CCD-1000 area detector'
_diffrn_measurement_method 'omega scans'
_diffrn_radiation_monochromator graphite
_diffrn_radiation_source 'fine-focus sealed tube'
_diffrn_radiation_type MoK\a
_diffrn_radiation_wavelength 0.71073
_diffrn_reflns_av_R_equivalents 0.0544
_diffrn_reflns_av_sigmaI/netI 0.0856
_diffrn_reflns_limit_h_max 15
_diffrn_reflns_limit_h_min -15
_diffrn_reflns_limit_k_max 15
_diffrn_reflns_limit_k_min -15
_diffrn_reflns_limit_l_max 16
_diffrn_reflns_limit_l_min -16
_diffrn_reflns_number 15624
_diffrn_reflns_theta_full 25.18
_diffrn_reflns_theta_max 25.18
_diffrn_reflns_theta_min 1.66
_exptl_absorpt_coefficient_mu 1.663
_exptl_absorpt_correction_T_max 0.8647
_exptl_absorpt_correction_T_min 0.7214
_exptl_absorpt_correction_type empirical
_exptl_absorpt_process_details sadabs
_exptl_crystal_colour colourless
_exptl_crystal_density_diffrn 1.748
_exptl_crystal_density_method 'not measured'
_exptl_crystal_description prism
_exptl_crystal_F_000 1064
_exptl_crystal_size_max 0.21
_exptl_crystal_size_mid 0.13
_exptl_crystal_size_min 0.09
_refine_diff_density_max 1.613
_refine_diff_density_min -1.307
_refine_diff_density_rms 0.158
_refine_ls_extinction_method none
_refine_ls_goodness_of_fit_ref 1.005
_refine_ls_hydrogen_treatment constr
_refine_ls_matrix_type full
_refine_ls_number_parameters 543
_refine_ls_number_reflns 7208
_refine_ls_number_restraints 8
_refine_ls_restrained_S_all 1.005
_refine_ls_R_factor_all 0.0993
_refine_ls_R_factor_gt 0.0569
_refine_ls_shift/su_max 0.003
_refine_ls_shift/su_mean 0.000
_refine_ls_structure_factor_coef Fsqd
_refine_ls_weighting_details 'calc w=1/[\s^2^(Fo^2^)+(0.1030P)^2^+0.7226P] where P=(Fo^2^+2Fc^2^)/3'
_refine_ls_weighting_scheme calc
_refine_ls_wR_factor_gt 0.1443
_refine_ls_wR_factor_ref 0.1751
_reflns_number_gt 4750
_reflns_number_total 7208
_reflns_threshold_expression >2sigma(I)
_cod_data_source_file ic502653r_si_002.cif
_cod_data_source_block La-TPPTAM
_cod_depositor_comments
;
The following automatic conversions were performed:

'_symmetry_cell_setting' value 'Triclinic' changed to 'triclinic'
according to
/usr/data/users/saulius/crontab/automatic-downloads/rss-feeds/ACS/lib/dictionaries/cif_core.dic
dictionary named 'cif_core.dic' version 2.4.2 from 2011-04-26.

Automatic conversion script
Id: cif_fix_values 3008 2015-01-20 13:52:24Z robertas 

 Adding full bibliography for 4342165--4342179.cif.
;
_cod_original_sg_symbol_H-M P-1
_cod_original_formula_sum 'C27 H38 La1.50 N13.50 O19'
_cod_database_code 4342166

loop_
_symmetry_equiv_pos_as_xyz
'x, y, z'
'-x, -y, -z'

loop_
_atom_site_label
_atom_site_type_symbol
_atom_site_fract_x
_atom_site_fract_y
_atom_site_fract_z
_atom_site_U_iso_or_equiv
_atom_site_adp_type
_atom_site_occupancy
_atom_site_symmetry_multiplicity
_atom_site_calc_flag
_atom_site_refinement_flags
_atom_site_disorder_assembly
_atom_site_disorder_group
La1 La 0.0000 1.0000 0.0000 0.0394(2) Uani 1 2 d S . .
La2 La 0.26738(4) 0.44109(4) 0.73585(4) 0.03284(17) Uani 1 1 d . . .
C1 C 0.4165(7) 0.7102(7) 0.8700(7) 0.041(2) Uani 1 1 d . . .
C2 C 0.4971(8) 0.7998(8) 0.9055(8) 0.058(3) Uani 1 1 d . . .
H2 H 0.4988 0.8610 0.9620 0.069 Uiso 1 1 calc R . .
C3 C 0.5746(9) 0.7969(9) 0.8563(10) 0.070(3) Uani 1 1 d . . .
H3 H 0.6301 0.8555 0.8798 0.084 Uiso 1 1 calc R . .
C4 C 0.5687(9) 0.7072(9) 0.7730(9) 0.064(3) Uani 1 1 d . . .
H4 H 0.6222 0.7029 0.7409 0.077 Uiso 1 1 calc R . .
C5 C 0.4844(8) 0.6231(8) 0.7359(8) 0.050(2) Uani 1 1 d . . .
C6 C 0.4668(9) 0.5309(8) 0.6349(8) 0.059(3) Uani 1 1 d . . .
H6A H 0.4098 0.5450 0.5733 0.071 Uiso 1 1 calc R . .
H6B H 0.5359 0.5276 0.6208 0.071 Uiso 1 1 calc R . .
C7 C 0.5295(9) 0.3882(9) 0.7138(10) 0.064(3) Uani 1 1 d . . .
H7A H 0.5850 0.3741 0.6799 0.076 Uiso 1 1 calc R . .
H7B H 0.5634 0.4462 0.7827 0.076 Uiso 1 1 calc R . .
C8 C 0.4981(9) 0.2894(8) 0.7358(8) 0.056(3) Uani 1 1 d . . .
C9 C 0.5737(10) 0.2136(11) 0.7569(10) 0.082(4) Uani 1 1 d . . .
H9 H 0.6455 0.2250 0.7570 0.098 Uiso 1 1 calc R . .
C10 C 0.5407(12) 0.1223(10) 0.7774(11) 0.088(4) Uani 1 1 d . . .
H10 H 0.5907 0.0733 0.7948 0.105 Uiso 1 1 calc R . .
C11 C 0.4341(11) 0.1056(9) 0.7718(10) 0.072(3) Uani 1 1 d . . .
H11 H 0.4099 0.0436 0.7838 0.086 Uiso 1 1 calc R . .
C12 C 0.3613(8) 0.1797(8) 0.7485(8) 0.053(2) Uani 1 1 d . . .
C13 C 0.2405(8) 0.1584(7) 0.7306(8) 0.051(2) Uani 1 1 d . . .
H13A H 0.2310 0.1034 0.7635 0.061 Uiso 1 1 calc R . .
H13B H 0.1976 0.1298 0.6525 0.061 Uiso 1 1 calc R . .
C14 C 0.2421(8) 0.2830(7) 0.8975(7) 0.047(2) Uani 1 1 d . . .
H14A H 0.3233 0.2901 0.9224 0.056 Uiso 1 1 calc R . .
H14B H 0.2169 0.2237 0.9175 0.056 Uiso 1 1 calc R . .
C15 C 0.2065(7) 0.3877(7) 0.9532(7) 0.040(2) Uani 1 1 d . . .
C16 C 0.1907(8) 0.4040(8) 1.0513(8) 0.054(3) Uani 1 1 d . . .
H16 H 0.1997 0.3494 1.0843 0.065 Uiso 1 1 calc R . .
C17 C 0.1619(9) 0.5005(8) 1.0988(8) 0.059(3) Uani 1 1 d . . .
H17 H 0.1530 0.5131 1.1656 0.071 Uiso 1 1 calc R . .
C18 C 0.1457(7) 0.5810(8) 1.0471(7) 0.045(2) Uani 1 1 d . . .
H18 H 0.1240 0.6471 1.0770 0.054 Uiso 1 1 calc R . .
C19 C 0.1634(6) 0.5583(7) 0.9495(7) 0.0363(19) Uani 1 1 d . . .
C20 C 0.1382(7) 0.6366(7) 0.8845(7) 0.040(2) Uani 1 1 d . . .
H20A H 0.0644 0.6124 0.8271 0.048 Uiso 1 1 calc R . .
H20B H 0.1360 0.7075 0.9322 0.048 Uiso 1 1 calc R . .
C21 C 0.3299(7) 0.7072(7) 0.9194(7) 0.040(2) Uani 1 1 d . . .
H21A H 0.3551 0.6715 0.9755 0.049 Uiso 1 1 calc R . .
H21B H 0.3193 0.7809 0.9537 0.049 Uiso 1 1 calc R . .
C22 C 0.3858(10) 0.3403(9) 0.5312(9) 0.072(3) Uani 1 1 d . . .
H22A H 0.3740 0.3767 0.4759 0.087 Uiso 1 1 calc R . .
H22B H 0.4413 0.2917 0.5245 0.087 Uiso 1 1 calc R . .
C23 C 0.2792(10) 0.2746(9) 0.5077(8) 0.059(3) Uani 1 1 d . . .
C24 C 0.0717(8) 0.2347(8) 0.7382(9) 0.059(3) Uani 1 1 d . . .
H24A H 0.0503 0.2276 0.7975 0.071 Uiso 1 1 calc R . .
H24B H 0.0477 0.1655 0.6801 0.071 Uiso 1 1 calc R . .
C25 C 0.0112(8) 0.3211(7) 0.6951(7) 0.046(2) Uani 1 1 d . . .
C26 C 0.1778(8) 0.7069(7) 0.7525(7) 0.043(2) Uani 1 1 d . . .
H26A H 0.2393 0.7521 0.7530 0.051 Uiso 1 1 calc R . .
H26B H 0.1261 0.7541 0.7732 0.051 Uiso 1 1 calc R . .
C27 C 0.1188(8) 0.6300(7) 0.6396(7) 0.043(2) Uani 1 1 d . . .
N1 N 0.4102(6) 0.6219(6) 0.7844(6) 0.0419(18) Uani 1 1 d . . .
N2 N 0.4320(6) 0.4237(6) 0.6414(6) 0.0478(19) Uani 1 1 d . . .
N3 N 0.3946(6) 0.2736(6) 0.7361(6) 0.0437(18) Uani 1 1 d . . .
N4 N 0.1947(6) 0.2584(5) 0.7782(5) 0.0393(16) Uani 1 1 d . . .
N5 N 0.1958(5) 0.4650(5) 0.9039(5) 0.0342(15) Uani 1 1 d . . .
N6 N 0.2220(6) 0.6475(5) 0.8335(5) 0.0364(16) Uani 1 1 d . . .
N7 N 0.2592(10) 0.1750(8) 0.4387(8) 0.092(3) Uani 1 1 d . . .
N8 N -0.0973(7) 0.3176(7) 0.6799(8) 0.064(2) Uani 1 1 d . . .
N9 N 0.0307(7) 0.6586(7) 0.5734(7) 0.064(2) Uani 1 1 d . . .
O1 O 0.2098(6) 0.3151(5) 0.5475(5) 0.0563(18) Uani 1 1 d . . .
O2 O 0.0616(5) 0.3907(5) 0.6719(5) 0.0515(16) Uani 1 1 d . . .
O3 O 0.1571(5) 0.5415(5) 0.6089(4) 0.0452(15) Uani 1 1 d . . .
N6N N 0.1245(7) 0.8931(7) 0.1753(8) 0.053(2) Uani 1 1 d . . .
O16N O 0.1359(6) 0.9954(6) 0.1966(6) 0.0627(19) Uani 1 1 d . . .
O17N O 0.0575(6) 0.8365(5) 0.0833(6) 0.0559(17) Uani 1 1 d . . .
O18N O 0.1745(6) 0.8525(6) 0.2460(7) 0.075(2) Uani 1 1 d . . .
N3N N 0.1144(7) 1.2191(6) 0.1754(7) 0.051(2) Uani 1 1 d . . .
O9N O 0.1565(5) 1.1712(5) 0.1084(6) 0.0540(17) Uani 1 1 d . . .
O7N O 0.0207(6) 1.1759(5) 0.1654(6) 0.0537(17) Uani 1 1 d . . .
O8N O 0.1606(7) 1.3049(6) 0.2462(6) 0.081(2) Uani 1 1 d . . .
N2N N -0.2036(7) 1.0164(6) 0.0750(7) 0.053(2) Uani 1 1 d . . .
O6N O -0.1178(6) 0.9755(5) 0.1207(6) 0.0561(17) Uani 1 1 d . . .
O5N O -0.2001(5) 1.0514(5) -0.0009(6) 0.0541(17) Uani 1 1 d . . .
O4N O -0.2849(6) 1.0185(6) 0.0996(7) 0.075(2) Uani 1 1 d . . .
N1N N 0.5000 0.5000 1.0000 0.095(5) Uiso 1 2 d S . .
O1N O 0.4430(14) 0.4720(13) 0.9107(13) 0.054(5) Uiso 0.50 1 d P . .
O2N O 0.425(2) 0.516(2) 1.063(2) 0.156(9) Uiso 0.50 1 d P . .
O3N O 0.4151(14) 0.4788(14) 0.9302(14) 0.059(5) Uiso 0.50 1 d P . .
N4N N 0.6596(17) 0.195(2) 0.4599(17) 0.32(3) Uiso 0.734(10) 1 d PD A 1
O11N O 0.696(2) 0.220(2) 0.410(2) 0.215(10) Uiso 0.734(10) 1 d PD A 1
O10N O 0.665(3) 0.122(3) 0.481(3) 0.298(17) Uiso 0.734(10) 1 d PD A 1
O12N O 0.617(2) 0.260(3) 0.484(2) 0.250(13) Uiso 0.734(10) 1 d PD A 1
N5N N 0.494(4) 0.103(3) 0.451(4) 0.112(17) Uiso 0.266(10) 1 d PD A 2
O15N O 0.444(3) 0.045(3) 0.467(3) 0.109(13) Uiso 0.266(10) 1 d PD A 2
O13N O 0.509(4) 0.150(3) 0.399(3) 0.117(14) Uiso 0.266(10) 1 d PD A 2
O14N O 0.412(4) 0.066(5) 0.385(4) 0.18(2) Uiso 0.266(10) 1 d PD A 2
O1W O 0.0044(9) 1.0923(8) 0.3667(7) 0.115(3) Uani 1 1 d . . .
O2W O 0.2032(10) 1.5129(9) 0.4083(8) 0.127(4) Uani 1 1 d . . .
O3W O -0.1208(14) 1.0649(13) 0.4923(13) 0.081(5) Uiso 0.50 1 d P . .

loop_
_atom_site_aniso_label
_atom_site_aniso_U_11
_atom_site_aniso_U_22
_atom_site_aniso_U_33
_atom_site_aniso_U_23
_atom_site_aniso_U_13
_atom_site_aniso_U_12
La1 0.0441(4) 0.0289(4) 0.0532(5) 0.0158(3) 0.0249(4) 0.0102(3)
La2 0.0346(3) 0.0316(3) 0.0279(3) 0.0073(2) 0.0078(2) 0.0041(2)
C1 0.043(5) 0.036(5) 0.035(5) 0.007(4) 0.005(4) 0.003(4)
C2 0.047(6) 0.047(6) 0.059(6) 0.008(5) 0.003(5) -0.016(5)
C3 0.053(7) 0.069(8) 0.081(8) 0.021(7) 0.019(6) -0.020(6)
C4 0.054(6) 0.069(8) 0.067(7) 0.011(6) 0.027(6) -0.004(5)
C5 0.040(5) 0.060(6) 0.051(6) 0.021(5) 0.016(5) -0.004(5)
C6 0.067(7) 0.068(7) 0.055(6) 0.024(6) 0.033(5) 0.007(5)
C7 0.051(6) 0.073(8) 0.081(8) 0.035(6) 0.031(6) 0.020(5)
C8 0.054(6) 0.055(6) 0.059(6) 0.016(5) 0.021(5) 0.021(5)
C9 0.061(7) 0.087(10) 0.094(9) 0.021(8) 0.029(7) 0.034(7)
C10 0.099(11) 0.064(8) 0.109(11) 0.036(8) 0.041(9) 0.048(8)
C11 0.090(9) 0.063(8) 0.081(8) 0.032(6) 0.045(7) 0.039(7)
C12 0.059(6) 0.052(6) 0.042(5) 0.007(5) 0.016(5) 0.017(5)
C13 0.071(7) 0.029(5) 0.051(6) 0.006(4) 0.024(5) 0.011(4)
C14 0.070(6) 0.030(5) 0.049(5) 0.019(4) 0.027(5) 0.015(4)
C15 0.043(5) 0.035(5) 0.041(5) 0.011(4) 0.016(4) 0.009(4)
C16 0.076(7) 0.046(6) 0.058(6) 0.026(5) 0.039(6) 0.013(5)
C17 0.084(8) 0.054(6) 0.056(6) 0.021(5) 0.042(6) 0.015(6)
C18 0.050(5) 0.044(5) 0.050(5) 0.016(4) 0.029(5) 0.016(4)
C19 0.031(4) 0.036(5) 0.043(5) 0.013(4) 0.014(4) 0.006(4)
C20 0.044(5) 0.042(5) 0.044(5) 0.018(4) 0.023(4) 0.012(4)
C21 0.044(5) 0.032(5) 0.032(4) 0.001(4) 0.006(4) 0.000(4)
C22 0.097(9) 0.067(8) 0.059(7) 0.004(6) 0.047(7) 0.020(7)
C23 0.077(8) 0.052(6) 0.034(5) 0.005(5) 0.013(5) -0.002(6)
C24 0.049(6) 0.051(6) 0.071(7) 0.021(5) 0.011(5) -0.004(5)
C25 0.044(5) 0.039(5) 0.035(5) 0.000(4) 0.002(4) -0.002(4)
C26 0.049(5) 0.036(5) 0.041(5) 0.015(4) 0.012(4) 0.006(4)
C27 0.055(6) 0.037(5) 0.030(5) 0.012(4) 0.008(4) -0.002(4)
N1 0.035(4) 0.046(5) 0.042(4) 0.014(4) 0.012(3) 0.000(3)
N2 0.049(5) 0.049(5) 0.051(5) 0.015(4) 0.025(4) 0.008(4)
N3 0.053(5) 0.039(4) 0.040(4) 0.010(3) 0.020(4) 0.007(4)
N4 0.047(4) 0.033(4) 0.035(4) 0.010(3) 0.012(3) 0.007(3)
N5 0.036(4) 0.032(4) 0.032(4) 0.008(3) 0.011(3) 0.007(3)
N6 0.036(4) 0.035(4) 0.034(4) 0.007(3) 0.011(3) 0.003(3)
N7 0.146(10) 0.055(6) 0.062(6) -0.008(5) 0.044(7) 0.009(6)
N8 0.048(5) 0.060(6) 0.087(6) 0.025(5) 0.028(5) 0.010(4)
N9 0.057(5) 0.055(5) 0.052(5) 0.020(4) -0.018(4) 0.008(4)
O1 0.061(4) 0.054(4) 0.037(4) -0.006(3) 0.013(3) 0.007(3)
O2 0.043(4) 0.059(4) 0.046(4) 0.025(3) 0.002(3) 0.001(3)
O3 0.063(4) 0.037(4) 0.027(3) 0.007(3) 0.008(3) 0.010(3)
N6N 0.050(5) 0.056(6) 0.075(6) 0.038(5) 0.033(5) 0.021(4)
O16N 0.081(5) 0.044(4) 0.067(5) 0.022(4) 0.027(4) 0.021(4)
O17N 0.064(5) 0.034(4) 0.075(5) 0.016(4) 0.033(4) 0.011(3)
O18N 0.056(4) 0.084(6) 0.101(6) 0.058(5) 0.024(4) 0.021(4)
N3N 0.065(6) 0.034(4) 0.055(5) 0.010(4) 0.025(4) 0.011(4)
O9N 0.061(4) 0.034(4) 0.071(5) 0.008(3) 0.035(4) 0.001(3)
O7N 0.051(4) 0.046(4) 0.071(5) 0.019(3) 0.028(4) 0.009(3)
O8N 0.107(6) 0.051(5) 0.070(5) -0.007(4) 0.035(5) -0.014(4)
N2N 0.050(5) 0.042(5) 0.072(6) 0.011(4) 0.034(5) 0.005(4)
O6N 0.058(4) 0.050(4) 0.071(5) 0.022(4) 0.034(4) 0.011(3)
O5N 0.058(4) 0.049(4) 0.068(5) 0.021(4) 0.036(4) 0.014(3)
O4N 0.068(5) 0.075(5) 0.110(6) 0.036(5) 0.062(5) 0.018(4)
O1W 0.145(9) 0.106(8) 0.070(6) 0.004(5) 0.031(6) -0.007(7)
O2W 0.180(11) 0.134(9) 0.083(6) 0.047(6) 0.055(7) 0.085(8)

loop_
_atom_type_symbol
_atom_type_description
_atom_type_scat_dispersion_real
_atom_type_scat_dispersion_imag
_atom_type_scat_source
C C 0.0033 0.0016 'International Tables Vol C Tables 4.2.6.8 and 6.1.1.4'
H H 0.0000 0.0000 'International Tables Vol C Tables 4.2.6.8 and 6.1.1.4'
N N 0.0061 0.0033 'International Tables Vol C Tables 4.2.6.8 and 6.1.1.4'
O O 0.0106 0.0060 'International Tables Vol C Tables 4.2.6.8 and 6.1.1.4'
La La -0.2871 2.4523 'International Tables Vol C Tables 4.2.6.8 and 6.1.1.4'

loop_
_geom_angle_atom_site_label_1
_geom_angle_atom_site_label_2
_geom_angle_atom_site_label_3
_geom_angle
_geom_angle_site_symmetry_1
_geom_angle_site_symmetry_3
O7N La1 O7N 180.0(3) 2_575 .
O7N La1 O9N 47.6(2) 2_575 2_575
O7N La1 O9N 132.4(2) . 2_575
O7N La1 O9N 132.4(2) 2_575 .
O7N La1 O9N 47.6(2) . .
O9N La1 O9N 180.000(1) 2_575 .
O7N La1 O5N 69.1(2) 2_575 2_575
O7N La1 O5N 110.9(2) . 2_575
O9N La1 O5N 111.2(2) 2_575 2_575
O9N La1 O5N 68.8(2) . 2_575
O7N La1 O5N 110.9(2) 2_575 .
O7N La1 O5N 69.1(2) . .
O9N La1 O5N 68.8(2) 2_575 .
O9N La1 O5N 111.2(2) . .
O5N La1 O5N 180.0(3) 2_575 .
O7N La1 O16N 64.6(2) 2_575 2_575
O7N La1 O16N 115.4(2) . 2_575
O9N La1 O16N 66.3(2) 2_575 2_575
O9N La1 O16N 113.7(2) . 2_575
O5N La1 O16N 112.1(2) 2_575 2_575
O5N La1 O16N 67.9(2) . 2_575
O7N La1 O16N 115.4(2) 2_575 .
O7N La1 O16N 64.6(2) . .
O9N La1 O16N 113.7(2) 2_575 .
O9N La1 O16N 66.3(2) . .
O5N La1 O16N 67.9(2) 2_575 .
O5N La1 O16N 112.1(2) . .
O16N La1 O16N 180.0(3) 2_575 .
O7N La1 O6N 66.1(2) 2_575 2_575
O7N La1 O6N 113.9(2) . 2_575
O9N La1 O6N 110.6(2) 2_575 2_575
O9N La1 O6N 69.4(2) . 2_575
O5N La1 O6N 47.4(2) 2_575 2_575
O5N La1 O6N 132.6(2) . 2_575
O16N La1 O6N 69.3(2) 2_575 2_575
O16N La1 O6N 110.7(2) . 2_575
O7N La1 O6N 113.9(2) 2_575 .
O7N La1 O6N 66.1(2) . .
O9N La1 O6N 69.4(2) 2_575 .
O9N La1 O6N 110.6(2) . .
O5N La1 O6N 132.6(2) 2_575 .
O5N La1 O6N 47.4(2) . .
O16N La1 O6N 110.7(2) 2_575 .
O16N La1 O6N 69.3(2) . .
O6N La1 O6N 180.000(1) 2_575 .
O7N La1 O17N 72.6(2) 2_575 .
O7N La1 O17N 107.4(2) . .
O9N La1 O17N 69.7(2) 2_575 .
O9N La1 O17N 110.3(2) . .
O5N La1 O17N 68.4(2) 2_575 .
O5N La1 O17N 111.6(2) . .
O16N La1 O17N 132.3(2) 2_575 .
O16N La1 O17N 47.7(2) . .
O6N La1 O17N 111.8(2) 2_575 .
O6N La1 O17N 68.2(2) . .
O7N La1 O17N 107.4(2) 2_575 2_575
O7N La1 O17N 72.6(2) . 2_575
O9N La1 O17N 110.3(2) 2_575 2_575
O9N La1 O17N 69.7(2) . 2_575
O5N La1 O17N 111.6(2) 2_575 2_575
O5N La1 O17N 68.4(2) . 2_575
O16N La1 O17N 47.7(2) 2_575 2_575
O16N La1 O17N 132.3(2) . 2_575
O6N La1 O17N 68.2(2) 2_575 2_575
O6N La1 O17N 111.8(2) . 2_575
O17N La1 O17N 180.000(1) . 2_575
O1 La2 O2 73.9(2) . .
O1 La2 O3 73.0(2) . .
O2 La2 O3 67.2(2) . .
O1 La2 O3N 142.1(4) . .
O2 La2 O3N 128.4(4) . .
O3 La2 O3N 140.3(4) . .
O1 La2 O1N 133.5(4) . .
O2 La2 O1N 139.0(4) . .
O3 La2 O1N 140.6(4) . .
O3N La2 O1N 11.4(5) . .
O1 La2 N5 135.1(2) . .
O2 La2 N5 67.7(2) . .
O3 La2 N5 110.5(2) . .
O3N La2 N5 61.6(4) . .
O1N La2 N5 72.9(4) . .
O1 La2 N1 116.1(2) . .
O2 La2 N1 137.0(2) . .
O3 La2 N1 76.0(2) . .
O3N La2 N1 70.9(4) . .
O1N La2 N1 66.2(4) . .
N5 La2 N1 107.8(2) . .
O1 La2 N3 70.8(2) . .
O2 La2 N3 116.4(2) . .
O3 La2 N3 140.3(2) . .
O3N La2 N3 71.5(4) . .
O1N La2 N3 64.7(4) . .
N5 La2 N3 106.5(2) . .
N1 La2 N3 106.0(2) . .
O1 La2 N6 135.8(2) . .
O2 La2 N6 84.1(2) . .
O3 La2 N6 63.15(19) . .
O3N La2 N6 81.1(4) . .
O1N La2 N6 87.5(4) . .
N5 La2 N6 62.3(2) . .
N1 La2 N6 59.2(2) . .
N3 La2 N6 152.2(2) . .
O1 La2 N4 83.1(2) . .
O2 La2 N4 63.2(2) . .
O3 La2 N4 129.1(2) . .
O3N La2 N4 82.8(4) . .
O1N La2 N4 87.5(4) . .
N5 La2 N4 59.48(19) . .
N1 La2 N4 153.6(2) . .
N3 La2 N4 61.5(2) . .
N6 La2 N4 120.3(2) . .
O1 La2 N2 64.4(2) . .
O2 La2 N2 137.1(2) . .
O3 La2 N2 90.6(2) . .
O3N La2 N2 92.5(4) . .
O1N La2 N2 81.1(4) . .
N5 La2 N2 154.0(2) . .
N1 La2 N2 61.6(2) . .
N3 La2 N2 59.1(2) . .
N6 La2 N2 119.2(2) . .
N4 La2 N2 118.6(2) . .
N1 C1 C2 120.9(9) . .
N1 C1 C21 116.6(7) . .
C2 C1 C21 122.4(8) . .
C3 C2 C1 119.3(10) . .
C3 C2 H2 120.3 . .
C1 C2 H2 120.3 . .
C4 C3 C2 118.8(10) . .
C4 C3 H3 120.6 . .
C2 C3 H3 120.6 . .
C3 C4 C5 120.3(10) . .
C3 C4 H4 119.8 . .
C5 C4 H4 119.8 . .
N1 C5 C4 122.1(9) . .
N1 C5 C6 116.6(8) . .
C4 C5 C6 121.2(9) . .
N2 C6 C5 113.8(8) . .
N2 C6 H6A 108.8 . .
C5 C6 H6A 108.8 . .
N2 C6 H6B 108.8 . .
C5 C6 H6B 108.8 . .
H6A C6 H6B 107.7 . .
C8 C7 N2 112.1(8) . .
C8 C7 H7A 109.2 . .
N2 C7 H7A 109.2 . .
C8 C7 H7B 109.2 . .
N2 C7 H7B 109.2 . .
H7A C7 H7B 107.9 . .
N3 C8 C9 120.3(10) . .
N3 C8 C7 117.8(9) . .
C9 C8 C7 121.8(10) . .
C10 C9 C8 119.8(12) . .
C10 C9 H9 120.1 . .
C8 C9 H9 120.1 . .
C11 C10 C9 118.7(11) . .
C11 C10 H10 120.7 . .
C9 C10 H10 120.7 . .
C10 C11 C12 120.3(12) . .
C10 C11 H11 119.8 . .
C12 C11 H11 119.8 . .
N3 C12 C11 121.8(10) . .
N3 C12 C13 116.5(8) . .
C11 C12 C13 121.6(10) . .
C12 C13 N4 113.0(7) . .
C12 C13 H13A 109.0 . .
N4 C13 H13A 109.0 . .
C12 C13 H13B 109.0 . .
N4 C13 H13B 109.0 . .
H13A C13 H13B 107.8 . .
N4 C14 C15 110.7(7) . .
N4 C14 H14A 109.5 . .
C15 C14 H14A 109.5 . .
N4 C14 H14B 109.5 . .
C15 C14 H14B 109.5 . .
H14A C14 H14B 108.1 . .
N5 C15 C16 122.1(8) . .
N5 C15 C14 115.9(7) . .
C16 C15 C14 122.0(8) . .
C17 C16 C15 119.3(9) . .
C17 C16 H16 120.3 . .
C15 C16 H16 120.3 . .
C16 C17 C18 119.9(9) . .
C16 C17 H17 120.1 . .
C18 C17 H17 120.1 . .
C19 C18 C17 117.2(8) . .
C19 C18 H18 121.4 . .
C17 C18 H18 121.4 . .
N5 C19 C18 123.5(8) . .
N5 C19 C20 116.2(7) . .
C18 C19 C20 120.2(8) . .
N6 C20 C19 113.3(7) . .
N6 C20 H20A 108.9 . .
C19 C20 H20A 108.9 . .
N6 C20 H20B 108.9 . .
C19 C20 H20B 108.9 . .
H20A C20 H20B 107.7 . .
N6 C21 C1 110.1(7) . .
N6 C21 H21A 109.6 . .
C1 C21 H21A 109.6 . .
N6 C21 H21B 109.6 . .
C1 C21 H21B 109.6 . .
H21A C21 H21B 108.2 . .
C23 C22 N2 114.9(8) . .
C23 C22 H22A 108.5 . .
N2 C22 H22A 108.5 . .
C23 C22 H22B 108.5 . .
N2 C22 H22B 108.5 . .
H22A C22 H22B 107.5 . .
O1 C23 N7 122.5(11) . .
O1 C23 C22 120.4(9) . .
N7 C23 C22 117.0(11) . .
N4 C24 C25 113.5(8) . .
N4 C24 H24A 108.9 . .
C25 C24 H24A 108.9 . .
N4 C24 H24B 108.9 . .
C25 C24 H24B 108.9 . .
H24A C24 H24B 107.7 . .
O2 C25 N8 122.5(9) . .
O2 C25 C24 121.0(8) . .
N8 C25 C24 116.5(9) . .
N6 C26 C27 111.3(7) . .
N6 C26 H26A 109.4 . .
C27 C26 H26A 109.4 . .
N6 C26 H26B 109.4 . .
C27 C26 H26B 109.4 . .
H26A C26 H26B 108.0 . .
O3 C27 N9 122.0(8) . .
O3 C27 C26 119.6(8) . .
N9 C27 C26 118.3(8) . .
C5 N1 C1 118.3(8) . .
C5 N1 La2 122.2(6) . .
C1 N1 La2 119.0(5) . .
C7 N2 C6 109.0(8) . .
C7 N2 C22 110.0(8) . .
C6 N2 C22 111.7(8) . .
C7 N2 La2 107.0(6) . .
C6 N2 La2 110.5(5) . .
C22 N2 La2 108.5(6) . .
C8 N3 C12 118.8(8) . .
C8 N3 La2 118.8(6) . .
C12 N3 La2 122.0(6) . .
C14 N4 C24 109.9(7) . .
C14 N4 C13 107.0(7) . .
C24 N4 C13 108.8(7) . .
C14 N4 La2 105.7(5) . .
C24 N4 La2 113.2(5) . .
C13 N4 La2 112.0(5) . .
C19 N5 C15 118.0(7) . .
C19 N5 La2 121.7(5) . .
C15 N5 La2 119.7(5) . .
C26 N6 C21 110.0(6) . .
C26 N6 C20 109.3(7) . .
C21 N6 C20 110.0(6) . .
C26 N6 La2 111.5(5) . .
C21 N6 La2 106.4(5) . .
C20 N6 La2 109.6(5) . .
C23 O1 La2 122.3(6) . .
C25 O2 La2 126.9(6) . .
C27 O3 La2 124.4(5) . .
O18N N6N O17N 121.7(9) . .
O18N N6N O16N 119.7(10) . .
O17N N6N O16N 118.4(8) . .
N6N O16N La1 96.9(6) . .
N6N O17N La1 96.9(5) . .
O8N N3N O9N 121.6(9) . .
O8N N3N O7N 121.4(8) . .
O9N N3N O7N 117.0(8) . .
N3N O9N La1 97.8(5) . .
N3N O7N La1 97.5(5) . .
O4N N2N O5N 121.6(9) . .
O4N N2N O6N 122.5(9) . .
O5N N2N O6N 115.8(8) . .
N2N O6N La1 98.0(5) . .
N2N O5N La1 98.8(5) . .
O1N N1N O1N 180.000(9) . 2_667
O1N N1N O3N 26.1(11) . .
O1N N1N O3N 153.9(11) 2_667 .
O1N N1N O3N 153.9(11) . 2_667
O1N N1N O3N 26.1(11) 2_667 2_667
O3N N1N O3N 180.000(7) . 2_667
O1N N1N O2N 74.0(12) . 2_667
O1N N1N O2N 106.0(13) 2_667 2_667
O3N N1N O2N 100.0(13) . 2_667
O3N N1N O2N 80.0(13) 2_667 2_667
O1N N1N O2N 106.0(13) . .
O1N N1N O2N 74.0(12) 2_667 .
O3N N1N O2N 80.0(13) . .
O3N N1N O2N 100.0(13) 2_667 .
O2N N1N O2N 180.000(12) 2_667 .
O3N O1N N1N 78(3) . .
O3N O1N O2N 141(4) . 2_667
N1N O1N O2N 63.3(12) . 2_667
O3N O1N La2 84(3) . .
N1N O1N La2 160.6(13) . .
O2N O1N La2 134.2(14) 2_667 .
N1N O2N O1N 42.7(9) . 2_667
N1N O2N O3N 40.9(9) . .
O1N O2N O3N 83.7(14) 2_667 .
O1N O3N N1N 76(3) . .
O1N O3N O2N 135(4) . .
N1N O3N O2N 59.1(11) . .
O1N O3N La2 84(3) . .
N1N O3N La2 159.7(13) . .
O2N O3N La2 140.1(14) . .
O12N N4N O11N 104(4) . .
O12N N4N O10N 128(4) . .
O11N N4N O10N 128(4) . .
N4N O11N O12N 37.8(18) . .
N4N O12N O11N 38.3(18) . .
O15N N5N O14N 64(4) . .
O15N N5N O13N 153(7) . .
O14N N5N O13N 89(6) . .
N5N O15N O14N 58(2) . .
N5N O13N O14N 45(3) . .
N5N O14N O15N 58(2) . .
N5N O14N O13N 46(3) . .
O15N O14N O13N 103(4) . .

loop_
_geom_bond_atom_site_label_1
_geom_bond_atom_site_label_2
_geom_bond_distance
_geom_bond_site_symmetry_2
La1 O7N 2.646(7) 2_575
La1 O7N 2.646(7) .
La1 O9N 2.650(6) 2_575
La1 O9N 2.650(6) .
La1 O5N 2.659(6) 2_575
La1 O5N 2.659(6) .
La1 O16N 2.666(7) 2_575
La1 O16N 2.666(7) .
La1 O6N 2.670(6) 2_575
La1 O6N 2.670(6) .
La1 O17N 2.675(6) .
La1 O17N 2.675(6) 2_575
La2 O1 2.467(6) .
La2 O2 2.481(6) .
La2 O3 2.519(6) .
La2 O3N 2.573(17) .
La2 O1N 2.575(16) .
La2 N5 2.703(6) .
La2 N1 2.714(7) .
La2 N3 2.736(7) .
La2 N6 2.797(7) .
La2 N4 2.803(7) .
La2 N2 2.817(7) .
C1 N1 1.361(11) .
C1 C2 1.390(12) .
C1 C21 1.492(12) .
C2 C3 1.377(15) .
C2 H2 0.9300 .
C3 C4 1.355(15) .
C3 H3 0.9300 .
C4 C5 1.367(13) .
C4 H4 0.9300 .
C5 N1 1.338(11) .
C5 C6 1.490(14) .
C6 N2 1.483(12) .
C6 H6A 0.9700 .
C6 H6B 0.9700 .
C7 C8 1.472(14) .
C7 N2 1.475(12) .
C7 H7A 0.9700 .
C7 H7B 0.9700 .
C8 N3 1.341(12) .
C8 C9 1.409(15) .
C9 C10 1.379(17) .
C9 H9 0.9300 .
C10 C11 1.352(17) .
C10 H10 0.9300 .
C11 C12 1.376(14) .
C11 H11 0.9300 .
C12 N3 1.354(12) .
C12 C13 1.488(14) .
C13 N4 1.502(11) .
C13 H13A 0.9700 .
C13 H13B 0.9700 .
C14 N4 1.464(11) .
C14 C15 1.517(12) .
C14 H14A 0.9700 .
C14 H14B 0.9700 .
C15 N5 1.339(10) .
C15 C16 1.386(12) .
C16 C17 1.355(13) .
C16 H16 0.9300 .
C17 C18 1.397(13) .
C17 H17 0.9300 .
C18 C19 1.383(11) .
C18 H18 0.9300 .
C19 N5 1.338(10) .
C19 C20 1.497(11) .
C20 N6 1.495(10) .
C20 H20A 0.9700 .
C20 H20B 0.9700 .
C21 N6 1.484(10) .
C21 H21A 0.9700 .
C21 H21B 0.9700 .
C22 C23 1.480(15) .
C22 N2 1.489(13) .
C22 H22A 0.9700 .
C22 H22B 0.9700 .
C23 O1 1.247(12) .
C23 N7 1.320(13) .
C24 N4 1.471(11) .
C24 C25 1.511(13) .
C24 H24A 0.9700 .
C24 H24B 0.9700 .
C25 O2 1.270(11) .
C25 N8 1.331(12) .
C26 N6 1.485(10) .
C26 C27 1.494(12) .
C26 H26A 0.9700 .
C26 H26B 0.9700 .
C27 O3 1.273(11) .
C27 N9 1.314(11) .
N6N O18N 1.221(10) .
N6N O17N 1.248(10) .
N6N O16N 1.265(10) .
N3N O8N 1.219(10) .
N3N O9N 1.245(9) .
N3N O7N 1.262(10) .
N2N O4N 1.200(9) .
N2N O5N 1.260(10) .
N2N O6N 1.269(10) .
N1N O1N 1.129(16) .
N1N O1N 1.129(16) 2_667
N1N O3N 1.135(17) .
N1N O3N 1.135(17) 2_667
N1N O2N 1.49(3) 2_667
N1N O2N 1.49(3) .
O1N O3N 0.51(2) .
O1N O2N 1.60(3) 2_667
O2N O1N 1.60(3) 2_667
O2N O3N 1.71(3) .
N4N O12N 1.05(2) .
N4N O11N 1.06(2) .
N4N O10N 1.06(2) .
O11N O12N 1.66(4) .
N5N O15N 1.10(3) .
N5N O14N 1.10(3) .
N5N O13N 1.11(3) .
O15N O14N 1.17(7) .
O13N O14N 1.55(7) .

loop_
_geom_torsion_atom_site_label_1
_geom_torsion_atom_site_label_2
_geom_torsion_atom_site_label_3
_geom_torsion_atom_site_label_4
_geom_torsion
_geom_torsion_site_symmetry_1
_geom_torsion_site_symmetry_4
N1 C1 C2 C3 -2.8(14) . .
C21 C1 C2 C3 179.9(9) . .
C1 C2 C3 C4 1.2(16) . .
C2 C3 C4 C5 2.5(17) . .
C3 C4 C5 N1 -4.9(17) . .
C3 C4 C5 C6 171.4(10) . .
N1 C5 C6 N2 -40.7(12) . .
C4 C5 C6 N2 142.9(10) . .
N2 C7 C8 N3 -30.2(14) . .
N2 C7 C8 C9 150.3(10) . .
N3 C8 C9 C10 0.4(18) . .
C7 C8 C9 C10 179.8(12) . .
C8 C9 C10 C11 3(2) . .
C9 C10 C11 C12 -1(2) . .
C10 C11 C12 N3 -3.5(17) . .
C10 C11 C12 C13 173.7(11) . .
N3 C12 C13 N4 -40.7(11) . .
C11 C12 C13 N4 142.0(9) . .
N4 C14 C15 N5 -34.5(11) . .
N4 C14 C15 C16 148.2(9) . .
N5 C15 C16 C17 0.9(15) . .
C14 C15 C16 C17 178.2(9) . .
C15 C16 C17 C18 1.7(16) . .
C16 C17 C18 C19 -1.8(15) . .
C17 C18 C19 N5 -0.7(13) . .
C17 C18 C19 C20 174.7(9) . .
N5 C19 C20 N6 -43.1(10) . .
C18 C19 C20 N6 141.2(8) . .
N1 C1 C21 N6 -33.6(10) . .
C2 C1 C21 N6 143.8(8) . .
N2 C22 C23 O1 32.2(15) . .
N2 C22 C23 N7 -151.6(10) . .
N4 C24 C25 O2 16.1(13) . .
N4 C24 C25 N8 -165.9(8) . .
N6 C26 C27 O3 -37.6(11) . .
N6 C26 C27 N9 145.1(9) . .
C4 C5 N1 C1 3.2(14) . .
C6 C5 N1 C1 -173.2(8) . .
C4 C5 N1 La2 -168.6(8) . .
C6 C5 N1 La2 15.0(11) . .
C2 C1 N1 C5 0.6(12) . .
C21 C1 N1 C5 178.0(8) . .
C2 C1 N1 La2 172.7(7) . .
C21 C1 N1 La2 -9.9(10) . .
O1 La2 N1 C5 -29.9(7) . .
O2 La2 N1 C5 -124.0(7) . .
O3 La2 N1 C5 -92.6(7) . .
O3N La2 N1 C5 109.7(8) . .
O1N La2 N1 C5 98.6(8) . .
N5 La2 N1 C5 159.9(7) . .
N3 La2 N1 C5 46.3(7) . .
N6 La2 N1 C5 -159.5(7) . .
N4 La2 N1 C5 103.5(7) . .
N2 La2 N1 C5 5.8(6) . .
O1 La2 N1 C1 158.4(6) . .
O2 La2 N1 C1 64.2(7) . .
O3 La2 N1 C1 95.6(6) . .
O3N La2 N1 C1 -62.1(7) . .
O1N La2 N1 C1 -73.2(7) . .
N5 La2 N1 C1 -11.9(6) . .
N3 La2 N1 C1 -125.5(6) . .
N6 La2 N1 C1 28.7(6) . .
N4 La2 N1 C1 -68.3(8) . .
N2 La2 N1 C1 -165.9(7) . .
C8 C7 N2 C6 172.5(8) . .
C8 C7 N2 C22 -64.6(11) . .
C8 C7 N2 La2 53.1(10) . .
C5 C6 N2 C7 -73.7(10) . .
C5 C6 N2 C22 164.5(9) . .
C5 C6 N2 La2 43.6(10) . .
C23 C22 N2 C7 105.7(11) . .
C23 C22 N2 C6 -133.0(10) . .
C23 C22 N2 La2 -11.0(12) . .
O1 La2 N2 C7 -121.9(7) . .
O2 La2 N2 C7 -136.6(6) . .
O3 La2 N2 C7 167.3(6) . .
O3N La2 N2 C7 26.9(7) . .
O1N La2 N2 C7 26.0(7) . .
N5 La2 N2 C7 22.0(9) . .
N1 La2 N2 C7 93.6(6) . .
N3 La2 N2 C7 -39.8(6) . .
N6 La2 N2 C7 108.1(6) . .
N4 La2 N2 C7 -56.2(7) . .
O1 La2 N2 C6 119.6(6) . .
O2 La2 N2 C6 104.9(6) . .
O3 La2 N2 C6 48.8(6) . .
O3N La2 N2 C6 -91.6(7) . .
O1N La2 N2 C6 -92.5(7) . .
N5 La2 N2 C6 -96.5(7) . .
N1 La2 N2 C6 -24.9(6) . .
N3 La2 N2 C6 -158.3(7) . .
N6 La2 N2 C6 -10.5(7) . .
N4 La2 N2 C6 -174.8(6) . .
O1 La2 N2 C22 -3.2(6) . .
O2 La2 N2 C22 -17.9(8) . .
O3 La2 N2 C22 -74.0(7) . .
O3N La2 N2 C22 145.6(7) . .
O1N La2 N2 C22 144.7(7) . .
N5 La2 N2 C22 140.7(7) . .
N1 La2 N2 C22 -147.7(7) . .
N3 La2 N2 C22 78.9(7) . .
N6 La2 N2 C22 -133.3(6) . .
N4 La2 N2 C22 62.4(7) . .
C9 C8 N3 C12 -5.1(14) . .
C7 C8 N3 C12 175.5(9) . .
C9 C8 N3 La2 167.8(8) . .
C7 C8 N3 La2 -11.6(12) . .
C11 C12 N3 C8 6.7(14) . .
C13 C12 N3 C8 -170.6(8) . .
C11 C12 N3 La2 -166.0(8) . .
C13 C12 N3 La2 16.7(11) . .
O1 La2 N3 C8 99.3(7) . .
O2 La2 N3 C8 159.2(6) . .
O3 La2 N3 C8 73.8(8) . .
O3N La2 N3 C8 -76.4(8) . .
O1N La2 N3 C8 -66.5(8) . .
N5 La2 N3 C8 -127.9(7) . .
N1 La2 N3 C8 -13.4(7) . .
N6 La2 N3 C8 -66.6(8) . .
N4 La2 N3 C8 -168.2(7) . .
N2 La2 N3 C8 28.3(6) . .
O1 La2 N3 C12 -88.0(7) . .
O2 La2 N3 C12 -28.0(7) . .
O3 La2 N3 C12 -113.5(7) . .
O3N La2 N3 C12 96.3(8) . .
O1N La2 N3 C12 106.2(8) . .
N5 La2 N3 C12 44.8(7) . .
N1 La2 N3 C12 159.3(6) . .
N6 La2 N3 C12 106.1(7) . .
N4 La2 N3 C12 4.5(6) . .
N2 La2 N3 C12 -159.0(7) . .
C15 C14 N4 C24 -65.8(9) . .
C15 C14 N4 C13 176.1(7) . .
C15 C14 N4 La2 56.6(8) . .
C25 C24 N4 C14 111.0(9) . .
C25 C24 N4 C13 -132.0(9) . .
C25 C24 N4 La2 -6.9(10) . .
C12 C13 N4 C14 -72.3(9) . .
C12 C13 N4 C24 169.0(8) . .
C12 C13 N4 La2 43.1(9) . .
O1 La2 N4 C14 163.9(5) . .
O2 La2 N4 C14 -120.7(6) . .
O3 La2 N4 C14 -134.6(5) . .
O3N La2 N4 C14 19.2(6) . .
O1N La2 N4 C14 29.6(6) . .
N5 La2 N4 C14 -42.0(5) . .
N1 La2 N4 C14 25.0(8) . .
N3 La2 N4 C14 92.0(5) . .
N6 La2 N4 C14 -56.1(6) . .
N2 La2 N4 C14 108.1(5) . .
O1 La2 N4 C24 -75.8(6) . .
O2 La2 N4 C24 -0.4(6) . .
O3 La2 N4 C24 -14.3(7) . .
O3N La2 N4 C24 139.5(7) . .
O1N La2 N4 C24 149.9(7) . .
N5 La2 N4 C24 78.3(6) . .
N1 La2 N4 C24 145.4(6) . .
N3 La2 N4 C24 -147.7(7) . .
N6 La2 N4 C24 64.3(6) . .
N2 La2 N4 C24 -131.6(6) . .
O1 La2 N4 C13 47.7(6) . .
O2 La2 N4 C13 123.1(6) . .
O3 La2 N4 C13 109.2(6) . .
O3N La2 N4 C13 -97.1(7) . .
O1N La2 N4 C13 -86.6(7) . .
N5 La2 N4 C13 -158.2(6) . .
N1 La2 N4 C13 -91.2(7) . .
N3 La2 N4 C13 -24.2(5) . .
N6 La2 N4 C13 -172.3(5) . .
N2 La2 N4 C13 -8.1(6) . .
C18 C19 N5 C15 3.2(12) . .
C20 C19 N5 C15 -172.4(7) . .
C18 C19 N5 La2 -167.9(6) . .
C20 C19 N5 La2 16.5(9) . .
C16 C15 N5 C19 -3.3(13) . .
C14 C15 N5 C19 179.3(7) . .
C16 C15 N5 La2 168.0(7) . .
C14 C15 N5 La2 -9.4(10) . .
O1 La2 N5 C19 -122.8(6) . .
O2 La2 N5 C19 -89.6(6) . .
O3 La2 N5 C19 -36.6(6) . .
O3N La2 N5 C19 100.4(7) . .
O1N La2 N5 C19 101.9(7) . .
N1 La2 N5 C19 44.7(6) . .
N3 La2 N5 C19 158.0(6) . .
N6 La2 N5 C19 5.6(6) . .
N4 La2 N5 C19 -160.8(7) . .
N2 La2 N5 C19 106.0(7) . .
O1 La2 N5 C15 66.2(7) . .
O2 La2 N5 C15 99.4(6) . .
O3 La2 N5 C15 152.4(6) . .
O3N La2 N5 C15 -70.5(7) . .
O1N La2 N5 C15 -69.1(7) . .
N1 La2 N5 C15 -126.2(6) . .
N3 La2 N5 C15 -12.9(6) . .
N6 La2 N5 C15 -165.4(7) . .
N4 La2 N5 C15 28.3(6) . .
N2 La2 N5 C15 -65.0(8) . .
C27 C26 N6 C21 145.1(7) . .
C27 C26 N6 C20 -94.0(9) . .
C27 C26 N6 La2 27.3(8) . .
C1 C21 N6 C26 -64.2(9) . .
C1 C21 N6 C20 175.3(7) . .
C1 C21 N6 La2 56.7(7) . .
C19 C20 N6 C26 167.9(7) . .
C19 C20 N6 C21 -71.2(9) . .
C19 C20 N6 La2 45.4(8) . .
O1 La2 N6 C26 -19.4(6) . .
O2 La2 N6 C26 -79.0(5) . .
O3 La2 N6 C26 -11.6(5) . .
O3N La2 N6 C26 150.6(7) . .
O1N La2 N6 C26 141.2(6) . .
N5 La2 N6 C26 -146.8(6) . .
N1 La2 N6 C26 77.6(5) . .
N3 La2 N6 C26 141.2(5) . .
N4 La2 N6 C26 -133.2(5) . .
N2 La2 N6 C26 62.8(6) . .
O1 La2 N6 C21 -139.4(5) . .
O2 La2 N6 C21 161.1(5) . .
O3 La2 N6 C21 -131.6(5) . .
O3N La2 N6 C21 30.7(6) . .
O1N La2 N6 C21 21.2(6) . .
N5 La2 N6 C21 93.2(5) . .
N1 La2 N6 C21 -42.4(5) . .
N3 La2 N6 C21 21.3(7) . .
N4 La2 N6 C21 106.9(5) . .
N2 La2 N6 C21 -57.2(5) . .
O1 La2 N6 C20 101.7(5) . .
O2 La2 N6 C20 42.2(5) . .
O3 La2 N6 C20 109.5(5) . .
O3N La2 N6 C20 -88.2(6) . .
O1N La2 N6 C20 -97.7(6) . .
N5 La2 N6 C20 -25.7(5) . .
N1 La2 N6 C20 -161.3(6) . .
N3 La2 N6 C20 -97.6(6) . .
N4 La2 N6 C20 -12.0(6) . .
N2 La2 N6 C20 -176.1(5) . .
N7 C23 O1 La2 145.2(9) . .
C22 C23 O1 La2 -38.8(13) . .
O2 La2 O1 C23 -168.6(8) . .
O3 La2 O1 C23 120.9(8) . .
O3N La2 O1 C23 -35.7(11) . .
O1N La2 O1 C23 -24.6(10) . .
N5 La2 O1 C23 -136.8(7) . .
N1 La2 O1 C23 56.5(8) . .
N3 La2 O1 C23 -42.4(8) . .
N6 La2 O1 C23 128.2(7) . .
N4 La2 O1 C23 -104.5(8) . .
N2 La2 O1 C23 21.8(8) . .
N8 C25 O2 La2 163.3(7) . .
C24 C25 O2 La2 -18.9(12) . .
O1 La2 O2 C25 100.6(7) . .
O3 La2 O2 C25 178.6(8) . .
O3N La2 O2 C25 -44.4(9) . .
O1N La2 O2 C25 -38.9(10) . .
N5 La2 O2 C25 -55.7(7) . .
N1 La2 O2 C25 -148.2(7) . .
N3 La2 O2 C25 42.2(8) . .
N6 La2 O2 C25 -118.1(7) . .
N4 La2 O2 C25 10.2(7) . .
N2 La2 O2 C25 114.4(7) . .
N9 C27 O3 La2 -154.2(7) . .
C26 C27 O3 La2 28.6(11) . .
O1 La2 O3 C27 165.9(7) . .
O2 La2 O3 C27 86.6(7) . .
O3N La2 O3 C27 -36.5(10) . .
O1N La2 O3 C27 -54.4(10) . .
N5 La2 O3 C27 33.4(7) . .
N1 La2 O3 C27 -70.7(7) . .
N3 La2 O3 C27 -169.0(6) . .
N6 La2 O3 C27 -8.4(6) . .
N4 La2 O3 C27 100.1(7) . .
N2 La2 O3 C27 -131.2(7) . .
O18N N6N O16N La1 -179.9(7) . .
O17N N6N O16N La1 -3.4(8) . .
O7N La1 O16N N6N -26.6(6) 2_575 .
O7N La1 O16N N6N 153.4(6) . .
O9N La1 O16N N6N 26.0(6) 2_575 .
O9N La1 O16N N6N -154.0(6) . .
O5N La1 O16N N6N -78.4(5) 2_575 .
O5N La1 O16N N6N 101.6(5) . .
O16N La1 O16N N6N -173(100) 2_575 .
O6N La1 O16N N6N -99.2(5) 2_575 .
O6N La1 O16N N6N 80.8(5) . .
O17N La1 O16N N6N 1.9(5) . .
O17N La1 O16N N6N -178.1(5) 2_575 .
O18N N6N O17N La1 179.8(7) . .
O16N N6N O17N La1 3.4(8) . .
O7N La1 O17N N6N 151.2(5) 2_575 .
O7N La1 O17N N6N -28.8(5) . .
O9N La1 O17N N6N -158.4(6) 2_575 .
O9N La1 O17N N6N 21.6(6) . .
O5N La1 O17N N6N 77.4(5) 2_575 .
O5N La1 O17N N6N -102.6(5) . .
O16N La1 O17N N6N 178.1(5) 2_575 .
O16N La1 O17N N6N -1.9(5) . .
O6N La1 O17N N6N 96.8(5) 2_575 .
O6N La1 O17N N6N -83.2(5) . .
O17N La1 O17N N6N -82(100) 2_575 .
O8N N3N O9N La1 178.6(8) . .
O7N N3N O9N La1 -2.6(8) . .
O7N La1 O9N N3N -178.5(5) 2_575 .
O7N La1 O9N N3N 1.5(5) . .
O9N La1 O9N N3N 41(100) 2_575 .
O5N La1 O9N N3N -149.4(6) 2_575 .
O5N La1 O9N N3N 30.6(6) . .
O16N La1 O9N N3N 105.0(5) 2_575 .
O16N La1 O9N N3N -75.0(5) . .
O6N La1 O9N N3N 159.6(6) 2_575 .
O6N La1 O9N N3N -20.4(6) . .
O17N La1 O9N N3N -93.9(5) . .
O17N La1 O9N N3N 86.1(5) 2_575 .
O8N N3N O7N La1 -178.6(8) . .
O9N N3N O7N La1 2.6(8) . .
O7N La1 O7N N3N 155(100) 2_575 .
O9N La1 O7N N3N 178.5(5) 2_575 .
O9N La1 O7N N3N -1.5(5) . .
O5N La1 O7N N3N 27.6(5) 2_575 .
O5N La1 O7N N3N -152.4(5) . .
O16N La1 O7N N3N -101.2(5) 2_575 .
O16N La1 O7N N3N 78.8(5) . .
O6N La1 O7N N3N -23.9(6) 2_575 .
O6N La1 O7N N3N 156.1(6) . .
O17N La1 O7N N3N 100.5(5) . .
O17N La1 O7N N3N -79.5(5) 2_575 .
O4N N2N O6N La1 176.3(8) . .
O5N N2N O6N La1 -1.2(8) . .
O7N La1 O6N N2N -96.4(5) 2_575 .
O7N La1 O6N N2N 83.6(5) . .
O9N La1 O6N N2N -78.9(5) 2_575 .
O9N La1 O6N N2N 101.1(5) . .
O5N La1 O6N N2N -179.3(5) 2_575 .
O5N La1 O6N N2N 0.7(5) . .
O16N La1 O6N N2N -25.8(6) 2_575 .
O16N La1 O6N N2N 154.2(6) . .
O6N La1 O6N N2N 23(100) 2_575 .
O17N La1 O6N N2N -154.4(6) . .
O17N La1 O6N N2N 25.6(6) 2_575 .
O4N N2N O5N La1 -176.3(8) . .
O6N N2N O5N La1 1.3(8) . .
O7N La1 O5N N2N 103.0(5) 2_575 .
O7N La1 O5N N2N -77.0(5) . .
O9N La1 O5N N2N 80.4(5) 2_575 .
O9N La1 O5N N2N -99.6(5) . .
O5N La1 O5N N2N -7(55) 2_575 .
O16N La1 O5N N2N 152.4(6) 2_575 .
O16N La1 O5N N2N -27.6(6) . .
O6N La1 O5N N2N 179.3(5) 2_575 .
O6N La1 O5N N2N -0.7(5) . .
O17N La1 O5N N2N 24.1(6) . .
O17N La1 O5N N2N -155.9(6) 2_575 .
O1N N1N O1N O3N 1(100) 2_667 .
O3N N1N O1N O3N 180.000(19) 2_667 .
O2N N1N O1N O3N -177(4) 2_667 .
O2N N1N O1N O3N 3(4) . .
O1N N1N O1N O2N 178(100) 2_667 2_667
O3N N1N O1N O2N 177(4) . 2_667
O3N N1N O1N O2N -3(4) 2_667 2_667
O2N N1N O1N O2N 180.000(12) . 2_667
O1N N1N O1N La2 21(100) 2_667 .
O3N N1N O1N La2 20(2) . .
O3N N1N O1N La2 -160(2) 2_667 .
O2N N1N O1N La2 -157(4) 2_667 .
O2N N1N O1N La2 23(4) . .
O1 La2 O1N O3N -143(3) . .
O2 La2 O1N O3N -23(4) . .
O3 La2 O1N O3N 95(3) . .
N5 La2 O1N O3N -6(3) . .
N1 La2 O1N O3N 113(3) . .
N3 La2 O1N O3N -125(3) . .
N6 La2 O1N O3N 55(3) . .
N4 La2 O1N O3N -65(3) . .
N2 La2 O1N O3N 175(3) . .
O1 La2 O1N N1N -163(3) . .
O2 La2 O1N N1N -43(4) . .
O3 La2 O1N N1N 75(4) . .
O3N La2 O1N N1N -20(2) . .
N5 La2 O1N N1N -26(3) . .
N1 La2 O1N N1N 93(3) . .
N3 La2 O1N N1N -144(4) . .
N6 La2 O1N N1N 36(3) . .
N4 La2 O1N N1N -85(3) . .
N2 La2 O1N N1N 156(4) . .
O1 La2 O1N O2N 46(2) . 2_667
O2 La2 O1N O2N 166.7(16) . 2_667
O3 La2 O1N O2N -75(2) . 2_667
O3N La2 O1N O2N -171(5) . 2_667
N5 La2 O1N O2N -177.0(19) . 2_667
N1 La2 O1N O2N -58.0(18) . 2_667
N3 La2 O1N O2N 64.7(18) . 2_667
N6 La2 O1N O2N -115.3(18) . 2_667
N4 La2 O1N O2N 124.2(18) . 2_667
N2 La2 O1N O2N 4.8(18) . 2_667
O1N N1N O2N O1N 180.00(2) . 2_667
O3N N1N O2N O1N -178.7(16) . 2_667
O3N N1N O2N O1N 1.3(16) 2_667 2_667
O2N N1N O2N O1N -176(10) 2_667 2_667
O1N N1N O2N O3N -1.3(16) . .
O1N N1N O2N O3N 178.7(16) 2_667 .
O3N N1N O2N O3N 180.000(18) 2_667 .
O2N N1N O2N O3N 2(10) 2_667 .
O2N O1N O3N N1N -4(5) 2_667 .
La2 O1N O3N N1N -173.4(6) . .
N1N O1N O3N O2N -3(4) . .
O2N O1N O3N O2N -7(9) 2_667 .
La2 O1N O3N O2N -177(4) . .
N1N O1N O3N La2 173.4(6) . .
O2N O1N O3N La2 169(5) 2_667 .
O1N N1N O3N O1N 180.000(19) 2_667 .
O3N N1N O3N O1N -179(4) 2_667 .
O2N N1N O3N O1N 3(4) 2_667 .
O2N N1N O3N O1N -177(4) . .
O1N N1N O3N O2N 177(4) . .
O1N N1N O3N O2N -3(4) 2_667 .
O3N N1N O3N O2N -2(3) 2_667 .
O2N N1N O3N O2N 180.000(14) 2_667 .
O1N N1N O3N La2 -19(2) . .
O1N N1N O3N La2 161(2) 2_667 .
O3N N1N O3N La2 162(3) 2_667 .
O2N N1N O3N La2 -16(4) 2_667 .
O2N N1N O3N La2 164(4) . .
N1N O2N O3N O1N 4(5) . .
O1N O2N O3N O1N 5(6) 2_667 .
O1N O2N O3N N1N 0.9(11) 2_667 .
N1N O2N O3N La2 -171(2) . .
O1N O2N O3N La2 -170.3(11) 2_667 .
O1 La2 O3N O1N 45(4) . .
O2 La2 O3N O1N 161(3) . .
O3 La2 O3N O1N -99(3) . .
N5 La2 O3N O1N 173(3) . .
N1 La2 O3N O1N -63(3) . .
N3 La2 O3N O1N 52(3) . .
N6 La2 O3N O1N -124(3) . .
N4 La2 O3N O1N 114(3) . .
N2 La2 O3N O1N -5(3) . .
O1 La2 O3N N1N 64(4) . .
O2 La2 O3N N1N 180(3) . .
O3 La2 O3N N1N -80(4) . .
O1N La2 O3N N1N 19(2) . .
N5 La2 O3N N1N -168(4) . .
N1 La2 O3N N1N -45(3) . .
N3 La2 O3N N1N 70(3) . .
N6 La2 O3N N1N -105(3) . .
N4 La2 O3N N1N 133(4) . .
N2 La2 O3N N1N 14(3) . .
O1 La2 O3N O2N -138.5(18) . .
O2 La2 O3N O2N -22(2) . .
O3 La2 O3N O2N 78(2) . .
O1N La2 O3N O2N 177(5) . .
N5 La2 O3N O2N -10.5(18) . .
N1 La2 O3N O2N 113(2) . .
N3 La2 O3N O2N -132(2) . .
N6 La2 O3N O2N 53(2) . .
N4 La2 O3N O2N -70(2) . .
N2 La2 O3N O2N 172(2) . .
O10N N4N O11N O12N -179.8(7) . .
O10N N4N O12N O11N 179.8(7) . .
O13N N5N O15N O14N 0.0(11) . .
O15N N5N O13N O14N 0.0(10) . .
O13N N5N O14N O15N 180.0(5) . .
O15N N5N O14N O13N -180.0(5) . .
N5N O15N O14N O13N 0.0(4) . .
N5N O13N O14N O15N 0.0(4) . .
